data_1512380
loop_
_publ_author_name
'Shi, Yi-Ming'
'Wang, Xin-Bo'
'Li, Xiao-Nian'
'Luo, Xiao'
'Shen, Zi-Ying'
'Wang, Yi-Ping'
'Xiao, Wei-Lie'
'Sun, Han-Dong'

_publ_section_title
;
 Lancolides, Antiplatelet Aggregation Nortriterpenoids with
 Tricyclo[6.3.0.0(2,11)]undecane-Bridged System from Schisandra
 lancifolia.
;
_journal_issue 19
_journal_name_full 'Organic letters'
_journal_page_first 5068
_journal_page_last 5071
_journal_paper_doi 10.1021/ol402414z
_journal_volume 15
_journal_year 2013
_chemical_absolute_configuration ad
_chemical_formula_moiety 'C29 H32 O10, C H4 O, H2 O'
_chemical_formula_sum 'C30 H38 O12'
_chemical_formula_weight 590.60
_chemical_name_systematic
; 
 ? 
;
_space_group_IT_number 4
_symmetry_cell_setting monoclinic
_symmetry_space_group_name_Hall 'P 2yb'
_symmetry_space_group_name_H-M 'P 1 21 1'
_atom_sites_solution_hydrogens geom
_atom_sites_solution_primary direct
_atom_sites_solution_secondary difmap
_audit_creation_method SHELXL-97
_cell_angle_alpha 90.00
_cell_angle_beta 103.5230(10)
_cell_angle_gamma 90.00
_cell_formula_units_Z 4
_cell_length_a 11.7108(3)
_cell_length_b 11.2360(3)
_cell_length_c 22.3436(5)
_cell_measurement_reflns_used 9811
_cell_measurement_temperature 100(2)
_cell_measurement_theta_max 69.07
_cell_measurement_theta_min 3.93
_cell_volume 2858.52(12)
_computing_cell_refinement 'Bruker SAINT'
_computing_data_collection 'Bruker APEX2'
_computing_data_reduction 'Bruker SAINT'
_computing_molecular_graphics 'Bruker SHELXTL'
_computing_publication_material 'Bruker SHELXTL'
_computing_structure_refinement 'SHELXL-97 (Sheldrick, 2008)'
_computing_structure_solution 'SHELXS-97 (Sheldrick, 2008)'
_diffrn_ambient_temperature 100(2)
_diffrn_measured_fraction_theta_full 0.941
_diffrn_measured_fraction_theta_max 0.941
_diffrn_measurement_device_type 'Bruker APEX-II CCD'
_diffrn_measurement_method '\f and \w scans'
_diffrn_radiation_monochromator graphite
_diffrn_radiation_source 'fine-focus sealed tube'
_diffrn_radiation_type CuK\a
_diffrn_radiation_wavelength 1.54178
_diffrn_reflns_av_R_equivalents 0.0517
_diffrn_reflns_av_sigmaI/netI 0.0564
_diffrn_reflns_limit_h_max 12
_diffrn_reflns_limit_h_min -13
_diffrn_reflns_limit_k_max 12
_diffrn_reflns_limit_k_min -13
_diffrn_reflns_limit_l_max 26
_diffrn_reflns_limit_l_min -25
_diffrn_reflns_number 21010
_diffrn_reflns_theta_full 67.50
_diffrn_reflns_theta_max 67.50
_diffrn_reflns_theta_min 2.03
_exptl_absorpt_coefficient_mu 0.891
_exptl_absorpt_correction_T_max 0.8145
_exptl_absorpt_correction_T_min 0.5662
_exptl_absorpt_correction_type multi-scan
_exptl_absorpt_process_details sadabs
_exptl_crystal_colour colourless
_exptl_crystal_density_diffrn 1.372
_exptl_crystal_density_method 'not measured'
_exptl_crystal_description prism
_exptl_crystal_F_000 1256
_exptl_crystal_size_max 0.72
_exptl_crystal_size_mid 0.57
_exptl_crystal_size_min 0.24
_refine_diff_density_max 1.072
_refine_diff_density_min -0.574
_refine_diff_density_rms 0.111
_refine_ls_abs_structure_details 'Flack H D (1983), Acta Cryst. A39, 876-881'
_refine_ls_abs_structure_Flack 0.17(19)
_refine_ls_extinction_method none
_refine_ls_goodness_of_fit_ref 1.044
_refine_ls_hydrogen_treatment constr
_refine_ls_matrix_type full
_refine_ls_number_parameters 775
_refine_ls_number_reflns 8534
_refine_ls_number_restraints 1
_refine_ls_restrained_S_all 1.044
_refine_ls_R_factor_all 0.0714
_refine_ls_R_factor_gt 0.0708
_refine_ls_shift/su_max 0.001
_refine_ls_shift/su_mean 0.000
_refine_ls_structure_factor_coef Fsqd
_refine_ls_weighting_details 'calc w=1/[\s^2^(Fo^2^)+(0.1363P)^2^+3.2488P] where P=(Fo^2^+2Fc^2^)/3'
_refine_ls_weighting_scheme calc
_refine_ls_wR_factor_gt 0.1938
_refine_ls_wR_factor_ref 0.1951
_reflns_number_gt 8419
_reflns_number_total 8534
_reflns_threshold_expression >2sigma(I)
_cod_data_source_file ol402414z_si_004.cif
_cod_data_source_block Lancolide_D
_cod_depositor_comments
;
The following automatic conversions were performed:

'_symmetry_cell_setting' value 'Monoclinic' changed to 'monoclinic'
according to /home/saulius/struct/CIF-dictionaries/cif_core.dic
dictionary named 'cif_core.dic' version 2.4.2 from 2011-04-26.

Automatic conversion script
Id: cif_fix_values 1891 2012-01-12 08:04:46Z andrius 
;
_cod_original_sg_symbol_H-M 'P 21'
_cod_database_code 1512380

loop_
_symmetry_equiv_pos_as_xyz
'x, y, z'
'-x, y+1/2, -z'

loop_
_atom_site_label
_atom_site_type_symbol
_atom_site_fract_x
_atom_site_fract_y
_atom_site_fract_z
_atom_site_U_iso_or_equiv
_atom_site_adp_type
_atom_site_occupancy
_atom_site_symmetry_multiplicity
_atom_site_calc_flag
_atom_site_refinement_flags
O10 O 0.2917(2) 0.6463(3) 0.43609(13) 0.0232(6) Uani 1 1 d .
O1S O 0.8735(4) 0.8766(5) 0.3869(3) 0.083(2) Uani 1 1 d .
O2S O 0.2101(5) 0.2178(4) 0.3198(2) 0.0636(12) Uani 1 1 d .
O3 O 0.4793(3) 0.6799(4) 0.48088(16) 0.0434(9) Uani 1 1 d .
O23 O 0.4419(3) 0.7849(3) 0.29534(14) 0.0265(6) Uani 1 1 d .
O9 O 0.1334(2) 0.6743(2) 0.32486(12) 0.0173(5) Uani 1 1 d .
O15 O 0.0255(3) 0.8451(2) 0.31607(13) 0.0213(6) Uani 1 1 d .
H15 H -0.0337 0.8528 0.3310 0.032 Uiso 1 1 calc R
O14 O -0.1667(3) 0.6782(3) 0.30856(13) 0.0256(6) Uani 1 1 d .
O7 O 0.0874(3) 0.3984(2) 0.39077(13) 0.0209(6) Uani 1 1 d .
O19 O 0.2780(2) 0.4195(2) 0.38510(13) 0.0213(6) Uani 1 1 d .
H19 H 0.2626 0.3588 0.3627 0.032 Uiso 1 1 calc R
O1 O 0.1936(3) 0.5601(3) 0.54624(13) 0.0229(6) Uani 1 1 d .
O33 O 0.5719(3) 0.1684(3) -0.04621(13) 0.0311(7) Uani 1 1 d .
O40 O 0.6990(2) 0.1584(2) 0.04450(12) 0.0187(6) Uani 1 1 d .
O56 O 0.2996(3) 0.2172(3) -0.04960(13) 0.0247(6) Uani 1 1 d .
O53 O 0.3849(3) 0.2320(2) 0.05137(13) 0.0239(6) Uani 1 1 d .
O39 O 0.7073(2) 0.2042(2) 0.16196(12) 0.0189(6) Uani 1 1 d .
O45 O 0.7973(3) 0.3844(3) 0.19279(14) 0.0306(7) Uani 1 1 d .
H45 H 0.7596 0.4412 0.2033 0.046 Uiso 1 1 calc R
O44 O 0.9549(3) 0.2518(3) 0.27937(16) 0.0355(8) Uani 1 1 d .
O37 O 0.8592(2) -0.0591(2) 0.15255(12) 0.0191(6) Uani 1 1 d .
O49 O 0.6699(3) -0.0637(2) 0.09542(13) 0.0211(6) Uani 1 1 d .
H49 H 0.6963 -0.1226 0.0798 0.032 Uiso 1 1 calc R
O31 O 0.9375(3) 0.0743(3) 0.01256(14) 0.0285(7) Uani 1 1 d .
C27 C 0.6406(4) 0.5683(5) 0.3935(2) 0.0325(10) Uani 1 1 d .
H27A H 0.6135 0.4918 0.4060 0.049 Uiso 1 1 calc R
H27B H 0.6689 0.6182 0.4299 0.049 Uiso 1 1 calc R
H27C H 0.7047 0.5548 0.3728 0.049 Uiso 1 1 calc R
C25 C 0.5429(4) 0.6286(4) 0.3510(2) 0.0252(9) Uani 1 1 d .
C24 C 0.4380(4) 0.5871(4) 0.31765(19) 0.0224(8) Uani 1 1 d .
H24 H 0.4123 0.5069 0.3177 0.027 Uiso 1 1 calc R
C23 C 0.3722(3) 0.6808(4) 0.28259(18) 0.0218(8) Uani 1 1 d .
C22 C 0.2665(4) 0.6896(4) 0.24392(19) 0.0228(9) Uani 1 1 d .
C12 C 0.1802(3) 0.5902(4) 0.22040(18) 0.0207(8) Uani 1 1 d .
H12 H 0.2113 0.5477 0.1882 0.025 Uiso 1 1 calc R
C11 C 0.1619(4) 0.4946(3) 0.26616(18) 0.0190(8) Uani 1 1 d .
H11A H 0.2372 0.4530 0.2825 0.023 Uiso 1 1 calc R
H11B H 0.1048 0.4352 0.2442 0.023 Uiso 1 1 calc R
C9 C 0.1167(4) 0.5456(3) 0.32059(18) 0.0178(8) Uani 1 1 d .
C19 C 0.1759(4) 0.4817(3) 0.38374(18) 0.0184(8) Uani 1 1 d .
C10 C 0.1970(3) 0.5653(3) 0.43976(18) 0.0193(8) Uani 1 1 d .
C3 C 0.3924(4) 0.6192(5) 0.4778(2) 0.0310(10) Uani 1 1 d .
O26 O 0.6204(3) 0.8312(3) 0.35316(17) 0.0382(8) Uani 1 1 d .
C26 C 0.5454(4) 0.7553(4) 0.3356(2) 0.0300(10) Uani 1 1 d .
C15 C 0.0275(4) 0.7323(3) 0.29295(17) 0.0176(8) Uani 1 1 d .
C14 C -0.0687(4) 0.6483(3) 0.30648(18) 0.0198(8) Uani 1 1 d .
C8 C -0.0151(4) 0.5267(4) 0.31668(18) 0.0198(8) Uani 1 1 d .
H8 H -0.0498 0.4738 0.2811 0.024 Uiso 1 1 calc R
C7 C -0.0200(4) 0.4651(4) 0.37747(19) 0.0214(8) Uani 1 1 d .
H7 H -0.0888 0.4100 0.3709 0.026 Uiso 1 1 calc R
C2 C 0.3757(4) 0.5133(5) 0.5143(2) 0.0317(10) Uani 1 1 d .
H2A H 0.4088 0.5270 0.5588 0.038 Uiso 1 1 calc R
H2B H 0.4135 0.4423 0.5012 0.038 Uiso 1 1 calc R
C1 C 0.2433(4) 0.4979(4) 0.50102(19) 0.0233(9) Uani 1 1 d .
H1 H 0.2202 0.4120 0.4976 0.028 Uiso 1 1 calc R
C4 C 0.1216(4) 0.6598(4) 0.51889(18) 0.0222(8) Uani 1 1 d .
C29 C 0.0180(4) 0.6653(4) 0.54951(19) 0.0258(9) Uani 1 1 d .
H29A H -0.0239 0.5891 0.5439 0.039 Uiso 1 1 calc R
H29B H -0.0355 0.7291 0.5307 0.039 Uiso 1 1 calc R
H29C H 0.0469 0.6811 0.5936 0.039 Uiso 1 1 calc R
C5 C 0.0878(4) 0.6300(3) 0.44953(18) 0.0190(8) Uani 1 1 d .
H5 H 0.0735 0.7045 0.4243 0.023 Uiso 1 1 calc R
C6 C -0.0187(3) 0.5456(4) 0.43219(19) 0.0213(8) Uani 1 1 d .
H6A H -0.0205 0.4952 0.4683 0.026 Uiso 1 1 calc R
H6B H -0.0912 0.5942 0.4231 0.026 Uiso 1 1 calc R
C30 C 0.1907(4) 0.7745(4) 0.5325(2) 0.0287(9) Uani 1 1 d .
H30A H 0.2098 0.7893 0.5770 0.043 Uiso 1 1 calc R
H30B H 0.1436 0.8406 0.5112 0.043 Uiso 1 1 calc R
H30C H 0.2634 0.7678 0.5183 0.043 Uiso 1 1 calc R
C16 C 0.0091(4) 0.7332(3) 0.22391(17) 0.0187(8) Uani 1 1 d .
H16 H -0.0750 0.7482 0.2032 0.022 Uiso 1 1 calc R
C13 C 0.0661(3) 0.6494(4) 0.18664(19) 0.0213(8) Uani 1 1 d .
C17 C 0.0908(3) 0.7812(4) 0.18620(18) 0.0195(8) Uani 1 1 d .
H17 H 0.0542 0.8260 0.1479 0.023 Uiso 1 1 calc R
C20 C 0.2194(4) 0.8066(4) 0.2154(2) 0.0233(9) Uani 1 1 d .
H20 H 0.2266 0.8694 0.2477 0.028 Uiso 1 1 calc R
C21 C 0.2833(4) 0.8457(5) 0.1653(2) 0.0338(11) Uani 1 1 d .
H21A H 0.3669 0.8577 0.1840 0.051 Uiso 1 1 calc R
H21B H 0.2490 0.9203 0.1465 0.051 Uiso 1 1 calc R
H21C H 0.2743 0.7839 0.1336 0.051 Uiso 1 1 calc R
C18 C -0.0099(4) 0.5834(4) 0.13284(19) 0.0264(9) Uani 1 1 d .
H18A H -0.0757 0.6342 0.1127 0.040 Uiso 1 1 calc R
H18B H -0.0402 0.5106 0.1477 0.040 Uiso 1 1 calc R
H18C H 0.0371 0.5626 0.1033 0.040 Uiso 1 1 calc R
C33 C 0.6557(4) 0.1207(4) -0.01431(19) 0.0230(9) Uani 1 1 d .
C40 C 0.7992(4) 0.0898(3) 0.07556(17) 0.0183(8) Uani 1 1 d .
C49 C 0.7617(3) 0.0090(3) 0.12372(18) 0.0174(8) Uani 1 1 d .
C39 C 0.7306(4) 0.0813(3) 0.17901(18) 0.0194(8) Uani 1 1 d .
C41 C 0.6280(4) 0.0271(4) 0.20269(19) 0.0209(8) Uani 1 1 d .
H41A H 0.5884 -0.0339 0.1730 0.025 Uiso 1 1 calc R
H41B H 0.6603 -0.0133 0.2424 0.025 Uiso 1 1 calc R
C42 C 0.5367(4) 0.1195(4) 0.21169(18) 0.0222(8) Uani 1 1 d .
H42 H 0.4716 0.0744 0.2235 0.027 Uiso 1 1 calc R
C52 C 0.4812(4) 0.1934(4) 0.15553(19) 0.0238(9) Uani 1 1 d .
C53 C 0.4345(4) 0.1513(4) 0.09862(18) 0.0212(8) Uani 1 1 d .
C54 C 0.4217(4) 0.0348(4) 0.07175(19) 0.0220(8) Uani 1 1 d .
H54 H 0.4441 -0.0373 0.0935 0.026 Uiso 1 1 calc R
C55 C 0.3729(4) 0.0431(4) 0.0108(2) 0.0219(8) Uani 1 1 d .
C57 C 0.3525(5) -0.0499(4) -0.0375(2) 0.0346(11) Uani 1 1 d .
H57A H 0.4052 -0.0368 -0.0651 0.052 Uiso 1 1 calc R
H57B H 0.2708 -0.0460 -0.0612 0.052 Uiso 1 1 calc R
H57C H 0.3679 -0.1284 -0.0182 0.052 Uiso 1 1 calc R
C56 C 0.3479(4) 0.1685(4) -0.0017(2) 0.0232(8) Uani 1 1 d .
C50 C 0.4811(4) 0.3245(4) 0.1721(2) 0.0263(9) Uani 1 1 d .
H50 H 0.5166 0.3738 0.1439 0.032 Uiso 1 1 calc R
C47 C 0.5536(4) 0.3320(4) 0.23831(19) 0.0277(10) Uani 1 1 d .
H47 H 0.5266 0.3901 0.2660 0.033 Uiso 1 1 calc R
C43 C 0.5825(4) 0.2085(4) 0.26317(19) 0.0285(9) Uani 1 1 d .
C45 C 0.7598(4) 0.2790(3) 0.2129(2) 0.0245(9) Uani 1 1 d .
C44 C 0.8686(4) 0.2080(4) 0.24519(18) 0.0237(9) Uani 1 1 d .
C38 C 0.8495(4) 0.0808(4) 0.22656(18) 0.0217(8) Uani 1 1 d .
H38 H 0.8439 0.0312 0.2629 0.026 Uiso 1 1 calc R
C37 C 0.9348(4) 0.0236(4) 0.19274(19) 0.0227(8) Uani 1 1 d .
H37 H 0.9966 -0.0213 0.2227 0.027 Uiso 1 1 calc R
C32 C 0.7312(4) 0.0215(4) -0.0288(2) 0.0276(9) Uani 1 1 d .
H32A H 0.7558 0.0383 -0.0674 0.033 Uiso 1 1 calc R
H32B H 0.6878 -0.0549 -0.0334 0.033 Uiso 1 1 calc R
C31 C 0.8364(4) 0.0162(4) 0.0250(2) 0.0247(9) Uani 1 1 d .
H31 H 0.8549 -0.0678 0.0387 0.030 Uiso 1 1 calc R
C34 C 0.9590(4) 0.1869(4) 0.0438(2) 0.0277(9) Uani 1 1 d .
C59 C 1.0913(4) 0.2064(5) 0.0576(2) 0.0362(11) Uani 1 1 d .
H59A H 1.1316 0.1341 0.0759 0.054 Uiso 1 1 calc R
H59B H 1.1126 0.2728 0.0866 0.054 Uiso 1 1 calc R
H59C H 1.1149 0.2250 0.0194 0.054 Uiso 1 1 calc R
C35 C 0.9064(4) 0.1687(4) 0.10150(19) 0.0222(8) Uani 1 1 d .
H35 H 0.8817 0.2465 0.1161 0.027 Uiso 1 1 calc R
C36 C 0.9927(4) 0.1044(4) 0.1536(2) 0.0252(9) Uani 1 1 d .
H36A H 1.0467 0.0560 0.1354 0.030 Uiso 1 1 calc R
H36B H 1.0404 0.1648 0.1806 0.030 Uiso 1 1 calc R
C60 C 0.9006(4) 0.2872(4) 0.0018(2) 0.0325(10) Uani 1 1 d .
H60A H 0.9327 0.2899 -0.0350 0.049 Uiso 1 1 calc R
H60B H 0.9158 0.3632 0.0238 0.049 Uiso 1 1 calc R
H60C H 0.8157 0.2732 -0.0105 0.049 Uiso 1 1 calc R
C46 C 0.6801(4) 0.2931(4) 0.2569(2) 0.0251(9) Uani 1 1 d .
H46 H 0.7220 0.3276 0.2974 0.030 Uiso 1 1 calc R
C48 C 0.5725(5) 0.1721(5) 0.3265(2) 0.0356(11) Uani 1 1 d .
H48A H 0.5882 0.2409 0.3541 0.053 Uiso 1 1 calc R
H48B H 0.6297 0.1092 0.3421 0.053 Uiso 1 1 calc R
H48C H 0.4930 0.1423 0.3246 0.053 Uiso 1 1 calc R
O3S O 0.6848(4) 0.5946(3) 0.16637(18) 0.0477(10) Uani 1 1 d .
H3S H 0.6964 0.6291 0.1350 0.071 Uiso 1 1 calc R
C3S C 0.6082(4) 0.6647(5) 0.1929(2) 0.0338(10) Uani 1 1 d .
H3S1 H 0.5961 0.6254 0.2301 0.051 Uiso 1 1 calc R
H3S2 H 0.5326 0.6738 0.1632 0.051 Uiso 1 1 calc R
H3S3 H 0.6433 0.7433 0.2037 0.051 Uiso 1 1 calc R
O4S O 0.3191(6) -0.0562(8) 0.4046(4) 0.118(3) Uani 1 1 d .
H4S H 0.3401 -0.0134 0.4361 0.176 Uiso 1 1 calc R
C4S C 0.2213(7) -0.0076(6) 0.3663(7) 0.138(6) Uani 1 1 d .
H4S1 H 0.1703 -0.0715 0.3453 0.206 Uiso 1 1 calc R
H4S2 H 0.2452 0.0430 0.3357 0.206 Uiso 1 1 calc R
H4S3 H 0.1785 0.0403 0.3905 0.206 Uiso 1 1 calc R
C51 C 0.3571(5) 0.3674(4) 0.1722(2) 0.0352(11) Uani 1 1 d .
H51A H 0.3065 0.3591 0.1307 0.053 Uiso 1 1 calc R
H51B H 0.3600 0.4511 0.1846 0.053 Uiso 1 1 calc R
H51C H 0.3254 0.3194 0.2011 0.053 Uiso 1 1 calc R

loop_
_atom_site_aniso_label
_atom_site_aniso_U_11
_atom_site_aniso_U_22
_atom_site_aniso_U_33
_atom_site_aniso_U_23
_atom_site_aniso_U_13
_atom_site_aniso_U_12
O10 0.0184(14) 0.0255(15) 0.0262(14) -0.0046(12) 0.0063(11) -0.0060(12)
O1S 0.045(3) 0.100(4) 0.120(4) -0.084(4) 0.051(3) -0.035(3)
O2S 0.064(3) 0.044(2) 0.081(3) -0.012(2) 0.015(2) 0.002(2)
O3 0.0221(18) 0.065(2) 0.0417(19) -0.0170(19) 0.0044(14) -0.0138(18)
O23 0.0177(15) 0.0250(14) 0.0338(16) 0.0013(13) 0.0001(12) 0.0011(12)
O9 0.0161(13) 0.0119(12) 0.0230(13) 0.0022(11) 0.0025(10) 0.0014(11)
O15 0.0227(15) 0.0169(13) 0.0257(14) -0.0013(11) 0.0081(12) 0.0042(12)
O14 0.0221(16) 0.0262(14) 0.0298(15) -0.0015(13) 0.0088(12) 0.0028(13)
O7 0.0206(15) 0.0138(12) 0.0278(14) 0.0004(11) 0.0044(12) -0.0008(11)
O19 0.0193(15) 0.0208(13) 0.0220(14) -0.0028(11) 0.0012(11) 0.0060(12)
O1 0.0214(15) 0.0279(15) 0.0186(13) 0.0012(12) 0.0027(11) 0.0064(12)
O33 0.0303(17) 0.0357(16) 0.0234(14) 0.0051(14) -0.0018(13) -0.0008(15)
O40 0.0158(14) 0.0162(12) 0.0213(13) 0.0032(11) -0.0014(11) 0.0021(11)
O56 0.0261(16) 0.0201(13) 0.0235(14) 0.0038(12) -0.0029(12) -0.0034(12)
O53 0.0305(17) 0.0151(13) 0.0249(15) -0.0017(12) 0.0042(13) 0.0020(12)
O39 0.0234(15) 0.0130(12) 0.0180(12) -0.0004(10) 0.0004(11) 0.0011(11)
O45 0.046(2) 0.0145(13) 0.0278(15) -0.0057(12) 0.0023(14) -0.0029(13)
O44 0.0346(19) 0.0264(16) 0.0391(18) -0.0105(14) -0.0045(15) -0.0042(14)
O37 0.0188(14) 0.0139(12) 0.0215(13) -0.0008(11) -0.0017(11) 0.0026(11)
O49 0.0193(14) 0.0139(12) 0.0300(14) -0.0051(11) 0.0055(11) 0.0016(11)
O31 0.0296(17) 0.0284(15) 0.0310(16) -0.0039(13) 0.0139(13) -0.0020(14)
C27 0.014(2) 0.045(3) 0.035(2) 0.001(2) -0.0013(17) 0.003(2)
C25 0.022(2) 0.031(2) 0.023(2) -0.0002(17) 0.0077(17) 0.0026(18)
C24 0.019(2) 0.0236(19) 0.025(2) -0.0025(17) 0.0063(16) 0.0005(17)
C23 0.0146(19) 0.026(2) 0.0233(19) -0.0065(17) 0.0009(15) -0.0007(17)
C22 0.025(2) 0.023(2) 0.0226(19) -0.0004(16) 0.0102(17) 0.0009(17)
C12 0.018(2) 0.0201(19) 0.0237(19) -0.0007(16) 0.0039(15) 0.0073(17)
C11 0.023(2) 0.0123(16) 0.0212(18) -0.0039(15) 0.0035(16) 0.0015(15)
C9 0.021(2) 0.0118(17) 0.0193(18) -0.0009(15) 0.0021(15) 0.0022(15)
C19 0.018(2) 0.0155(18) 0.0211(19) -0.0013(15) 0.0029(16) 0.0006(15)
C10 0.017(2) 0.0183(18) 0.0236(19) -0.0012(16) 0.0060(15) -0.0030(16)
C3 0.020(2) 0.047(3) 0.025(2) -0.013(2) 0.0038(17) 0.001(2)
O26 0.0240(17) 0.0388(18) 0.049(2) -0.0133(17) 0.0039(15) -0.0077(15)
C26 0.022(2) 0.033(2) 0.036(2) -0.006(2) 0.0089(19) 0.001(2)
C15 0.020(2) 0.0169(18) 0.0147(17) 0.0025(15) 0.0019(15) 0.0063(16)
C14 0.020(2) 0.0196(19) 0.0192(18) -0.0037(15) 0.0038(15) -0.0011(16)
C8 0.019(2) 0.0171(18) 0.023(2) -0.0025(15) 0.0026(16) -0.0022(16)
C7 0.018(2) 0.0194(18) 0.026(2) 0.0041(16) 0.0024(16) -0.0007(16)
C2 0.019(2) 0.049(3) 0.024(2) -0.007(2) -0.0014(17) 0.009(2)
C1 0.023(2) 0.0213(19) 0.025(2) -0.0034(17) 0.0048(17) 0.0068(17)
C4 0.026(2) 0.0192(18) 0.0209(19) 0.0018(16) 0.0053(16) 0.0050(18)
C29 0.020(2) 0.033(2) 0.0220(18) -0.0012(18) 0.0003(16) 0.0049(19)
C5 0.021(2) 0.0140(17) 0.0216(19) -0.0001(15) 0.0033(15) -0.0018(16)
C6 0.0110(19) 0.026(2) 0.0245(19) -0.0010(16) 0.0002(15) -0.0027(16)
C30 0.026(2) 0.030(2) 0.028(2) -0.0069(19) 0.0029(18) 0.0011(19)
C16 0.019(2) 0.0157(17) 0.0193(18) 0.0043(15) 0.0007(15) 0.0004(16)
C13 0.0149(19) 0.023(2) 0.0245(19) 0.0045(16) 0.0014(15) 0.0029(16)
C17 0.0132(19) 0.0237(19) 0.0196(19) 0.0039(16) 0.0001(15) 0.0037(16)
C20 0.021(2) 0.021(2) 0.027(2) 0.0035(17) 0.0041(17) -0.0011(17)
C21 0.025(2) 0.035(2) 0.042(3) 0.015(2) 0.009(2) 0.001(2)
C18 0.025(2) 0.027(2) 0.026(2) 0.0015(17) 0.0033(17) 0.0011(18)
C33 0.027(2) 0.0180(18) 0.024(2) -0.0028(16) 0.0048(17) -0.0031(18)
C40 0.021(2) 0.0116(17) 0.0189(18) 0.0022(15) -0.0023(15) 0.0024(16)
C49 0.020(2) 0.0101(16) 0.0206(18) -0.0003(14) 0.0025(16) 0.0009(15)
C39 0.020(2) 0.0155(17) 0.0210(18) 0.0012(15) 0.0021(16) 0.0043(16)
C41 0.021(2) 0.0204(18) 0.0206(18) 0.0053(16) 0.0039(16) 0.0045(17)
C42 0.019(2) 0.0244(19) 0.0206(19) 0.0076(17) -0.0007(15) 0.0071(17)
C52 0.021(2) 0.027(2) 0.024(2) 0.0027(17) 0.0065(17) 0.0095(17)
C53 0.020(2) 0.0211(19) 0.0212(19) 0.0031(16) 0.0017(16) 0.0064(16)
C54 0.019(2) 0.024(2) 0.023(2) 0.0043(16) 0.0036(16) -0.0028(17)
C55 0.018(2) 0.0215(19) 0.026(2) 0.0046(17) 0.0047(16) -0.0002(16)
C57 0.047(3) 0.022(2) 0.032(2) 0.0033(19) 0.005(2) -0.004(2)
C56 0.019(2) 0.0198(19) 0.030(2) 0.0031(18) 0.0038(17) -0.0036(17)
C50 0.037(3) 0.021(2) 0.020(2) -0.0016(16) 0.0044(18) 0.0115(19)
C47 0.035(3) 0.025(2) 0.021(2) -0.0032(17) 0.0013(18) 0.0168(19)
C43 0.030(2) 0.033(2) 0.021(2) -0.0001(18) 0.0036(17) 0.011(2)
C45 0.035(2) 0.0117(18) 0.027(2) 0.0026(16) 0.0076(18) 0.0046(18)
C44 0.030(2) 0.0195(19) 0.0210(19) -0.0052(16) 0.0054(17) 0.0021(18)
C38 0.027(2) 0.0161(18) 0.0190(18) -0.0006(15) -0.0011(16) -0.0013(17)
C37 0.024(2) 0.0146(17) 0.025(2) -0.0040(16) -0.0022(17) 0.0007(17)
C32 0.033(2) 0.024(2) 0.025(2) -0.0049(17) 0.0060(18) -0.0001(19)
C31 0.027(2) 0.0189(19) 0.030(2) -0.0026(17) 0.0110(18) 0.0005(17)
C34 0.026(2) 0.031(2) 0.028(2) -0.0006(18) 0.0115(18) -0.0018(19)
C59 0.023(2) 0.045(3) 0.042(3) 0.006(2) 0.009(2) -0.003(2)
C35 0.022(2) 0.0181(17) 0.027(2) -0.0026(17) 0.0078(17) -0.0036(17)
C36 0.023(2) 0.0188(19) 0.033(2) 0.0029(17) 0.0047(17) 0.0012(17)
C60 0.034(3) 0.030(2) 0.038(3) 0.005(2) 0.015(2) -0.005(2)
C46 0.031(2) 0.0181(18) 0.023(2) -0.0018(16) 0.0007(17) 0.0075(18)
C48 0.039(3) 0.046(3) 0.022(2) 0.003(2) 0.0075(18) 0.013(2)
O3S 0.070(3) 0.0352(19) 0.041(2) 0.0076(16) 0.021(2) 0.0152(19)
C3S 0.032(2) 0.029(2) 0.037(2) -0.004(2) 0.0024(19) 0.007(2)
O4S 0.064(4) 0.130(7) 0.140(7) 0.039(5) -0.012(4) -0.002(4)
C4S 0.032(4) 0.025(3) 0.309(17) 0.021(6) -0.056(6) -0.006(3)
C51 0.045(3) 0.033(2) 0.029(2) -0.0042(19) 0.010(2) 0.017(2)

loop_
_atom_type_symbol
_atom_type_description
_atom_type_scat_dispersion_real
_atom_type_scat_dispersion_imag
_atom_type_scat_source
C C 0.0181 0.0091 'International Tables Vol C Tables 4.2.6.8 and 6.1.1.4'
H H 0.0000 0.0000 'International Tables Vol C Tables 4.2.6.8 and 6.1.1.4'
O O 0.0492 0.0322 'International Tables Vol C Tables 4.2.6.8 and 6.1.1.4'

loop_
_geom_angle_atom_site_label_1
_geom_angle_atom_site_label_2
_geom_angle_atom_site_label_3
_geom_angle
C3 O10 C10 111.9(3)
C26 O23 C23 108.2(3)
C15 O9 C9 109.3(3)
C15 O15 H15 109.5
C19 O7 C7 104.9(3)
C19 O19 H19 109.5
C4 O1 C1 111.5(3)
C33 O40 C40 112.1(3)
C56 O53 C53 107.8(3)
C45 O39 C39 109.4(3)
C45 O45 H45 109.5
C49 O37 C37 104.5(3)
C49 O49 H49 109.5
C31 O31 C34 111.5(3)
C25 C27 H27A 109.5
C25 C27 H27B 109.5
H27A C27 H27B 109.5
C25 C27 H27C 109.5
H27A C27 H27C 109.5
H27B C27 H27C 109.5
C24 C25 C26 105.6(4)
C24 C25 C27 131.4(4)
C26 C25 C27 122.9(4)
C25 C24 C23 110.5(4)
C25 C24 H24 124.8
C23 C24 H24 124.8
C22 C23 O23 118.1(4)
C22 C23 C24 135.2(4)
O23 C23 C24 106.7(3)
C23 C22 C20 122.0(4)
C23 C22 C12 127.6(4)
C20 C22 C12 110.4(4)
C22 C12 C13 106.6(3)
C22 C12 C11 118.1(3)
C13 C12 C11 113.1(3)
C22 C12 H12 106.1
C13 C12 H12 106.1
C11 C12 H12 106.1
C12 C11 C9 113.1(3)
C12 C11 H11A 109.0
C9 C11 H11A 109.0
C12 C11 H11B 109.0
C9 C11 H11B 109.0
H11A C11 H11B 107.8
O9 C9 C8 104.9(3)
O9 C9 C11 110.7(3)
C8 C9 C11 115.3(3)
O9 C9 C19 111.4(3)
C8 C9 C19 102.2(3)
C11 C9 C19 111.9(3)
O19 C19 O7 108.2(3)
O19 C19 C10 108.5(3)
O7 C19 C10 107.0(3)
O19 C19 C9 116.3(3)
O7 C19 C9 102.5(3)
C10 C19 C9 113.6(3)
O10 C10 C5 112.6(3)
O10 C10 C19 108.4(3)
C5 C10 C19 115.2(3)
O10 C10 C1 104.0(3)
C5 C10 C1 103.8(3)
C19 C10 C1 112.2(3)
O3 C3 O10 119.7(5)
O3 C3 C2 129.6(4)
O10 C3 C2 110.8(4)
O26 C26 O23 120.1(4)
O26 C26 C25 130.9(5)
O23 C26 C25 109.0(4)
O15 C15 O9 108.8(3)
O15 C15 C16 111.6(3)
O9 C15 C16 114.3(3)
O15 C15 C14 114.3(3)
O9 C15 C14 102.1(3)
C16 C15 C14 105.5(3)
O14 C14 C8 128.0(4)
O14 C14 C15 125.3(4)
C8 C14 C15 106.7(3)
C14 C8 C7 116.3(3)
C14 C8 C9 105.2(3)
C7 C8 C9 104.8(3)
C14 C8 H8 110.1
C7 C8 H8 110.1
C9 C8 H8 110.1
O7 C7 C6 107.5(3)
O7 C7 C8 101.9(3)
C6 C7 C8 116.6(3)
O7 C7 H7 110.1
C6 C7 H7 110.1
C8 C7 H7 110.1
C3 C2 C1 104.1(4)
C3 C2 H2A 110.9
C1 C2 H2A 110.9
C3 C2 H2B 110.9
C1 C2 H2B 110.9
H2A C2 H2B 109.0
O1 C1 C2 111.4(3)
O1 C1 C10 105.3(3)
C2 C1 C10 104.4(3)
O1 C1 H1 111.8
C2 C1 H1 111.8
C10 C1 H1 111.8
O1 C4 C30 110.0(3)
O1 C4 C29 106.7(3)
C30 C4 C29 108.6(3)
O1 C4 C5 104.1(3)
C30 C4 C5 112.7(3)
C29 C4 C5 114.5(3)
C4 C29 H29A 109.5
C4 C29 H29B 109.5
H29A C29 H29B 109.5
C4 C29 H29C 109.5
H29A C29 H29C 109.5
H29B C29 H29C 109.5
C10 C5 C6 109.0(3)
C10 C5 C4 102.7(3)
C6 C5 C4 112.8(3)
C10 C5 H5 110.7
C6 C5 H5 110.7
C4 C5 H5 110.7
C7 C6 C5 115.1(3)
C7 C6 H6A 108.5
C5 C6 H6A 108.5
C7 C6 H6B 108.5
C5 C6 H6B 108.5
H6A C6 H6B 107.5
C4 C30 H30A 109.5
C4 C30 H30B 109.5
H30A C30 H30B 109.5
C4 C30 H30C 109.5
H30A C30 H30C 109.5
H30B C30 H30C 109.5
C15 C16 C13 125.7(3)
C15 C16 C17 127.9(4)
C13 C16 C17 59.8(3)
C15 C16 H16 111.4
C13 C16 H16 111.4
C17 C16 H16 111.4
C17 C13 C16 60.2(3)
C17 C13 C18 123.7(4)
C16 C13 C18 119.3(3)
C17 C13 C12 106.5(3)
C16 C13 C12 116.6(3)
C18 C13 C12 117.6(4)
C13 C17 C16 60.0(3)
C13 C17 C20 110.7(3)
C16 C17 C20 121.3(3)
C13 C17 H17 117.1
C16 C17 H17 117.1
C20 C17 H17 117.1
C22 C20 C17 104.2(3)
C22 C20 C21 111.3(4)
C17 C20 C21 109.9(4)
C22 C20 H20 110.5
C17 C20 H20 110.5
C21 C20 H20 110.5
C20 C21 H21A 109.5
C20 C21 H21B 109.5
H21A C21 H21B 109.5
C20 C21 H21C 109.5
H21A C21 H21C 109.5
H21B C21 H21C 109.5
C13 C18 H18A 109.5
C13 C18 H18B 109.5
H18A C18 H18B 109.5
C13 C18 H18C 109.5
H18A C18 H18C 109.5
H18B C18 H18C 109.5
O33 C33 O40 120.3(4)
O33 C33 C32 130.2(4)
O40 C33 C32 109.5(4)
O40 C40 C35 112.1(3)
O40 C40 C31 105.8(3)
C35 C40 C31 103.9(3)
O40 C40 C49 108.5(3)
C35 C40 C49 114.6(3)
C31 C40 C49 111.6(3)
O49 C49 O37 110.6(3)
O49 C49 C40 110.3(3)
O37 C49 C40 107.9(3)
O49 C49 C39 111.2(3)
O37 C49 C39 103.4(3)
C40 C49 C39 113.2(3)
O39 C39 C38 105.7(3)
O39 C39 C41 110.7(3)
C38 C39 C41 114.3(3)
O39 C39 C49 110.3(3)
C38 C39 C49 101.5(3)
C41 C39 C49 113.7(3)
C42 C41 C39 113.5(3)
C42 C41 H41A 108.9
C39 C41 H41A 108.9
C42 C41 H41B 108.9
C39 C41 H41B 108.9
H41A C41 H41B 107.7
C52 C42 C43 105.8(3)
C52 C42 C41 116.0(3)
C43 C42 C41 114.1(4)
C52 C42 H42 106.8
C43 C42 H42 106.8
C41 C42 H42 106.8
C53 C52 C50 123.2(4)
C53 C52 C42 126.1(4)
C50 C52 C42 110.7(4)
C52 C53 O53 119.1(4)
C52 C53 C54 134.1(4)
O53 C53 C54 106.8(3)
C55 C54 C53 109.7(4)
C55 C54 H54 125.1
C53 C54 H54 125.1
C54 C55 C56 106.1(4)
C54 C55 C57 130.1(4)
C56 C55 C57 123.7(4)
C55 C57 H57A 109.5
C55 C57 H57B 109.5
H57A C57 H57B 109.5
C55 C57 H57C 109.5
H57A C57 H57C 109.5
H57B C57 H57C 109.5
O56 C56 O53 121.2(4)
O56 C56 C55 129.4(4)
O53 C56 C55 109.4(4)
C52 C50 C47 104.9(3)
C52 C50 C51 111.2(4)
C47 C50 C51 107.1(3)
C52 C50 H50 111.1
C47 C50 H50 111.1
C51 C50 H50 111.1
C43 C47 C46 60.6(3)
C43 C47 C50 109.5(4)
C46 C47 C50 122.6(4)
C43 C47 H47 116.8
C46 C47 H47 116.8
C50 C47 H47 116.8
C47 C43 C48 122.6(4)
C47 C43 C46 59.8(3)
C48 C43 C46 118.9(4)
C47 C43 C42 108.5(3)
C48 C43 C42 116.1(4)
C46 C43 C42 118.8(4)
O45 C45 O39 110.8(3)
O45 C45 C46 114.6(3)
O39 C45 C46 111.2(4)
O45 C45 C44 108.0(4)
O39 C45 C44 102.9(3)
C46 C45 C44 108.7(3)
O44 C44 C38 127.6(4)
O44 C44 C45 124.1(4)
C38 C44 C45 108.3(4)
C44 C38 C37 118.0(4)
C44 C38 C39 103.9(3)
C37 C38 C39 104.5(3)
C44 C38 H38 110.0
C37 C38 H38 110.0
C39 C38 H38 110.0
O37 C37 C36 108.5(3)
O37 C37 C38 101.6(3)
C36 C37 C38 117.6(3)
O37 C37 H37 109.6
C36 C37 H37 109.6
C38 C37 H37 109.6
C33 C32 C31 105.7(3)
C33 C32 H32A 110.6
C31 C32 H32A 110.6
C33 C32 H32B 110.6
C31 C32 H32B 110.6
H32A C32 H32B 108.7
O31 C31 C32 112.7(4)
O31 C31 C40 106.5(3)
C32 C31 C40 104.2(3)
O31 C31 H31 111.1
C32 C31 H31 111.1
C40 C31 H31 111.1
O31 C34 C60 110.5(4)
O31 C34 C59 106.3(4)
C60 C34 C59 107.9(4)
O31 C34 C35 103.0(3)
C60 C34 C35 113.4(4)
C59 C34 C35 115.3(4)
C34 C59 H59A 109.5
C34 C59 H59B 109.5
H59A C59 H59B 109.5
C34 C59 H59C 109.5
H59A C59 H59C 109.5
H59B C59 H59C 109.5
C36 C35 C40 110.5(3)
C36 C35 C34 111.7(3)
C40 C35 C34 102.0(3)
C36 C35 H35 110.7
C40 C35 H35 110.7
C34 C35 H35 110.7
C37 C36 C35 114.4(4)
C37 C36 H36A 108.6
C35 C36 H36A 108.6
C37 C36 H36B 108.6
C35 C36 H36B 108.6
H36A C36 H36B 107.6
C34 C60 H60A 109.5
C34 C60 H60B 109.5
H60A C60 H60B 109.5
C34 C60 H60C 109.5
H60A C60 H60C 109.5
H60B C60 H60C 109.5
C47 C46 C45 124.6(4)
C47 C46 C43 59.6(3)
C45 C46 C43 125.9(4)
C47 C46 H46 112.3
C45 C46 H46 112.3
C43 C46 H46 112.3
C43 C48 H48A 109.5
C43 C48 H48B 109.5
H48A C48 H48B 109.5
C43 C48 H48C 109.5
H48A C48 H48C 109.5
H48B C48 H48C 109.5
C3S O3S H3S 109.5
O3S C3S H3S1 109.5
O3S C3S H3S2 109.5
H3S1 C3S H3S2 109.5
O3S C3S H3S3 109.5
H3S1 C3S H3S3 109.5
H3S2 C3S H3S3 109.5
C4S O4S H4S 109.5
O4S C4S H4S1 109.5
O4S C4S H4S2 109.5
H4S1 C4S H4S2 109.5
O4S C4S H4S3 109.5
H4S1 C4S H4S3 109.5
H4S2 C4S H4S3 109.5
C50 C51 H51A 109.5
C50 C51 H51B 109.5
H51A C51 H51B 109.5
C50 C51 H51C 109.5
H51A C51 H51C 109.5
H51B C51 H51C 109.5

loop_
_geom_bond_atom_site_label_1
_geom_bond_atom_site_label_2
_geom_bond_distance
O10 C3 1.355(6)
O10 C10 1.452(5)
O3 C3 1.215(6)
O23 C26 1.371(6)
O23 C23 1.416(5)
O9 C15 1.434(5)
O9 C9 1.460(4)
O15 C15 1.371(5)
O15 H15 0.8400
O14 C14 1.208(5)
O7 C19 1.432(5)
O7 C7 1.434(5)
O19 C19 1.379(5)
O19 H19 0.8400
O1 C4 1.449(5)
O1 C1 1.458(5)
O33 C33 1.196(6)
O40 C33 1.361(5)
O40 C40 1.440(5)
O56 C56 1.217(5)
O53 C56 1.364(5)
O53 C53 1.410(5)
O39 C45 1.434(5)
O39 C39 1.441(5)
O45 C45 1.375(5)
O45 H45 0.8400
O44 C44 1.219(6)
O37 C49 1.400(5)
O37 C37 1.443(5)
O49 C49 1.381(5)
O49 H49 0.8400
O31 C31 1.435(5)
O31 C34 1.438(5)
C27 C25 1.470(6)
C27 H27A 0.9800
C27 H27B 0.9800
C27 H27C 0.9800
C25 C24 1.362(6)
C25 C26 1.466(7)
C24 C23 1.426(6)
C24 H24 0.9500
C23 C22 1.337(6)
C22 C20 1.507(6)
C22 C12 1.516(6)
C12 C13 1.526(6)
C12 C11 1.532(6)
C12 H12 1.0000
C11 C9 1.545(5)
C11 H11A 0.9900
C11 H11B 0.9900
C9 C8 1.540(6)
C9 C19 1.590(5)
C19 C10 1.538(5)
C10 C5 1.530(5)
C10 C1 1.547(6)
C3 C2 1.481(8)
O26 C26 1.221(6)
C15 C16 1.507(5)
C15 C14 1.552(5)
C14 C8 1.499(6)
C8 C7 1.537(5)
C8 H8 1.0000
C7 C6 1.518(6)
C7 H7 1.0000
C2 C1 1.518(6)
C2 H2A 0.9900
C2 H2B 0.9900
C1 H1 1.0000
C4 C30 1.514(6)
C4 C29 1.527(6)
C4 C5 1.544(5)
C29 H29A 0.9800
C29 H29B 0.9800
C29 H29C 0.9800
C5 C6 1.543(6)
C5 H5 1.0000
C6 H6A 0.9900
C6 H6B 0.9900
C30 H30A 0.9800
C30 H30B 0.9800
C30 H30C 0.9800
C16 C13 1.511(6)
C16 C17 1.515(5)
C16 H16 1.0000
C13 C17 1.508(6)
C13 C18 1.512(6)
C17 C20 1.522(6)
C17 H17 1.0000
C20 C21 1.549(6)
C20 H20 1.0000
C21 H21A 0.9800
C21 H21B 0.9800
C21 H21C 0.9800
C18 H18A 0.9800
C18 H18B 0.9800
C18 H18C 0.9800
C33 C32 1.504(6)
C40 C35 1.535(6)
C40 C31 1.543(5)
C40 C49 1.548(5)
C49 C39 1.591(5)
C39 C38 1.542(6)
C39 C41 1.546(6)
C41 C42 1.537(6)
C41 H41A 0.9900
C41 H41B 0.9900
C42 C52 1.518(6)
C42 C43 1.524(6)
C42 H42 1.0000
C52 C53 1.347(6)
C52 C50 1.518(6)
C53 C54 1.434(6)
C54 C55 1.352(6)
C54 H54 0.9500
C55 C56 1.454(6)
C55 C57 1.480(6)
C57 H57A 0.9800
C57 H57B 0.9800
C57 H57C 0.9800
C50 C47 1.526(6)
C50 C51 1.530(7)
C50 H50 1.0000
C47 C43 1.503(6)
C47 C46 1.507(6)
C47 H47 1.0000
C43 C48 1.504(6)
C43 C46 1.518(7)
C45 C46 1.514(6)
C45 C44 1.533(6)
C44 C38 1.491(6)
C38 C37 1.528(6)
C38 H38 1.0000
C37 C36 1.526(6)
C37 H37 1.0000
C32 C31 1.507(6)
C32 H32A 0.9900
C32 H32B 0.9900
C31 H31 1.0000
C34 C60 1.522(7)
C34 C59 1.523(6)
C34 C35 1.568(5)
C59 H59A 0.9800
C59 H59B 0.9800
C59 H59C 0.9800
C35 C36 1.531(6)
C35 H35 1.0000
C36 H36A 0.9900
C36 H36B 0.9900
C60 H60A 0.9800
C60 H60B 0.9800
C60 H60C 0.9800
C46 H46 1.0000
C48 H48A 0.9800
C48 H48B 0.9800
C48 H48C 0.9800
O3S C3S 1.423(6)
O3S H3S 0.8400
C3S H3S1 0.9800
C3S H3S2 0.9800
C3S H3S3 0.9800
O4S C4S 1.373(10)
O4S H4S 0.8400
C4S H4S1 0.9800
C4S H4S2 0.9800
C4S H4S3 0.9800
C51 H51A 0.9800
C51 H51B 0.9800
C51 H51C 0.9800

loop_
_geom_hbond_atom_site_label_D
_geom_hbond_atom_site_label_H
_geom_hbond_atom_site_label_A
_geom_hbond_distance_DH
_geom_hbond_distance_HA
_geom_hbond_distance_DA
_geom_hbond_angle_DHA
_geom_hbond_site_symmetry_A
O15 H15 O1S 0.84 1.86 2.667(5) 161.4 1_455
O15 H15 O14 0.84 2.48 2.904(4) 112.0 .
O19 H19 O2S 0.84 1.88 2.712(5) 170.9 .
O45 H45 O3S 0.84 2.02 2.701(5) 137.7 .
O49 H49 O56 0.84 1.93 2.722(4) 157.4 2_645
O3S H3S O56 0.84 2.16 2.993(5) 172.2 2_655

loop_
_geom_torsion_atom_site_label_1
_geom_torsion_atom_site_label_2
_geom_torsion_atom_site_label_3
_geom_torsion_atom_site_label_4
_geom_torsion
C26 C25 C24 C23 -1.2(5)
C27 C25 C24 C23 -179.7(4)
C26 O23 C23 C22 -179.9(4)
C26 O23 C23 C24 0.7(4)
C25 C24 C23 C22 -178.9(4)
C25 C24 C23 O23 0.3(5)
O23 C23 C22 C20 -1.6(5)
C24 C23 C22 C20 177.6(4)
O23 C23 C22 C12 175.9(4)
C24 C23 C22 C12 -5.0(7)
C23 C22 C12 C13 170.7(4)
C20 C22 C12 C13 -11.6(4)
C23 C22 C12 C11 42.1(6)
C20 C22 C12 C11 -140.1(3)
C22 C12 C11 C9 59.8(5)
C13 C12 C11 C9 -65.7(5)
C15 O9 C9 C8 -30.1(4)
C15 O9 C9 C11 94.9(4)
C15 O9 C9 C19 -139.9(3)
C12 C11 C9 O9 -15.9(5)
C12 C11 C9 C8 102.9(4)
C12 C11 C9 C19 -140.9(3)
C7 O7 C19 O19 -169.5(3)
C7 O7 C19 C10 73.7(4)
C7 O7 C19 C9 -46.1(3)
O9 C9 C19 O19 -106.5(4)
C8 C9 C19 O19 142.0(3)
C11 C9 C19 O19 18.1(5)
O9 C9 C19 O7 135.7(3)
C8 C9 C19 O7 24.2(3)
C11 C9 C19 O7 -99.7(3)
O9 C9 C19 C10 20.7(4)
C8 C9 C19 C10 -90.9(4)
C11 C9 C19 C10 145.2(3)
C3 O10 C10 C5 124.6(4)
C3 O10 C10 C19 -106.7(4)
C3 O10 C10 C1 12.9(4)
O19 C19 C10 O10 59.9(4)
O7 C19 C10 O10 176.4(3)
C9 C19 C10 O10 -71.2(4)
O19 C19 C10 C5 -172.9(3)
O7 C19 C10 C5 -56.3(4)
C9 C19 C10 C5 56.0(4)
O19 C19 C10 C1 -54.4(4)
O7 C19 C10 C1 62.1(4)
C9 C19 C10 C1 174.4(3)
C10 O10 C3 O3 -179.1(4)
C10 O10 C3 C2 0.7(5)
C23 O23 C26 O26 179.7(4)
C23 O23 C26 C25 -1.4(4)
C24 C25 C26 O26 -179.7(5)
C27 C25 C26 O26 -1.0(7)
C24 C25 C26 O23 1.6(5)
C27 C25 C26 O23 -179.7(4)
C9 O9 C15 O15 156.7(3)
C9 O9 C15 C16 -77.8(4)
C9 O9 C15 C14 35.5(3)
O15 C15 C14 O14 34.9(5)
O9 C15 C14 O14 152.2(4)
C16 C15 C14 O14 -88.1(4)
O15 C15 C14 C8 -144.5(3)
O9 C15 C14 C8 -27.3(4)
C16 C15 C14 C8 92.5(4)
O14 C14 C8 C7 -54.1(6)
C15 C14 C8 C7 125.4(4)
O14 C14 C8 C9 -169.5(4)
C15 C14 C8 C9 9.9(4)
O9 C9 C8 C14 10.9(4)
C11 C9 C8 C14 -111.1(4)
C19 C9 C8 C14 127.3(3)
O9 C9 C8 C7 -112.3(3)
C11 C9 C8 C7 125.7(3)
C19 C9 C8 C7 4.1(4)
C19 O7 C7 C6 -74.3(4)
C19 O7 C7 C8 48.9(4)
C14 C8 C7 O7 -146.6(3)
C9 C8 C7 O7 -31.0(4)
C14 C8 C7 C6 -29.9(5)
C9 C8 C7 C6 85.8(4)
O3 C3 C2 C1 165.5(5)
O10 C3 C2 C1 -14.2(5)
C4 O1 C1 C2 112.2(4)
C4 O1 C1 C10 -0.3(4)
C3 C2 C1 O1 -92.1(4)
C3 C2 C1 C10 21.0(4)
O10 C10 C1 O1 96.7(3)
C5 C10 C1 O1 -21.3(4)
C19 C10 C1 O1 -146.3(3)
O10 C10 C1 C2 -20.7(4)
C5 C10 C1 C2 -138.7(3)
C19 C10 C1 C2 96.3(4)
C1 O1 C4 C30 -99.3(4)
C1 O1 C4 C29 143.1(3)
C1 O1 C4 C5 21.7(4)
O10 C10 C5 C6 161.9(3)
C19 C10 C5 C6 36.8(4)
C1 C10 C5 C6 -86.2(4)
O10 C10 C5 C4 -78.3(4)
C19 C10 C5 C4 156.6(3)
C1 C10 C5 C4 33.6(4)
O1 C4 C5 C10 -34.0(4)
C30 C4 C5 C10 85.1(4)
C29 C4 C5 C10 -150.1(4)
O1 C4 C5 C6 83.1(4)
C30 C4 C5 C6 -157.7(4)
C29 C4 C5 C6 -32.9(5)
O7 C7 C6 C5 56.5(4)
C8 C7 C6 C5 -57.1(5)
C10 C5 C6 C7 -37.0(5)
C4 C5 C6 C7 -150.3(3)
O15 C15 C16 C13 144.8(4)
O9 C15 C16 C13 20.8(5)
C14 C15 C16 C13 -90.5(4)
O15 C15 C16 C17 67.8(5)
O9 C15 C16 C17 -56.2(5)
C14 C15 C16 C17 -167.5(4)
C15 C16 C13 C17 -117.2(4)
C15 C16 C13 C18 128.6(4)
C17 C16 C13 C18 -114.3(4)
C15 C16 C13 C12 -22.6(6)
C17 C16 C13 C12 94.6(4)
C22 C12 C13 C17 4.8(4)
C11 C12 C13 C17 136.3(3)
C22 C12 C13 C16 -59.6(4)
C11 C12 C13 C16 71.8(4)
C22 C12 C13 C18 148.7(3)
C11 C12 C13 C18 -79.9(4)
C18 C13 C17 C16 107.3(4)
C12 C13 C17 C16 -111.6(4)
C16 C13 C17 C20 115.0(4)
C18 C13 C17 C20 -137.7(4)
C12 C13 C17 C20 3.4(4)
C15 C16 C17 C13 113.8(4)
C15 C16 C17 C20 16.5(6)
C13 C16 C17 C20 -97.3(4)
C23 C22 C20 C17 -168.9(4)
C12 C22 C20 C17 13.2(4)
C23 C22 C20 C21 72.8(5)
C12 C22 C20 C21 -105.1(4)
C13 C17 C20 C22 -10.1(4)
C16 C17 C20 C22 56.6(5)
C13 C17 C20 C21 109.2(4)
C16 C17 C20 C21 175.9(4)
C40 O40 C33 O33 179.7(4)
C40 O40 C33 C32 -2.5(4)
C33 O40 C40 C35 124.8(3)
C33 O40 C40 C31 12.2(4)
C33 O40 C40 C49 -107.7(3)
C37 O37 C49 O49 -165.4(3)
C37 O37 C49 C40 73.9(4)
C37 O37 C49 C39 -46.2(4)
O40 C40 C49 O49 57.8(4)
C35 C40 C49 O49 -176.1(3)
C31 C40 C49 O49 -58.4(4)
O40 C40 C49 O37 178.6(3)
C35 C40 C49 O37 -55.3(4)
C31 C40 C49 O37 62.5(4)
O40 C40 C49 C39 -67.5(4)
C35 C40 C49 C39 58.6(4)
C31 C40 C49 C39 176.3(3)
C45 O39 C39 C38 -30.1(4)
C45 O39 C39 C41 94.2(4)
C45 O39 C39 C49 -139.0(3)
O49 C49 C39 O39 -106.0(3)
O37 C49 C39 O39 135.3(3)
C40 C49 C39 O39 18.8(4)
O49 C49 C39 C38 142.3(3)
O37 C49 C39 C38 23.6(4)
C40 C49 C39 C38 -92.9(4)
O49 C49 C39 C41 19.1(4)
O37 C49 C39 C41 -99.6(4)
C40 C49 C39 C41 143.9(3)
O39 C39 C41 C42 -8.7(5)
C38 C39 C41 C42 110.5(4)
C49 C39 C41 C42 -133.6(3)
C39 C41 C42 C52 56.4(5)
C39 C41 C42 C43 -66.9(5)
C43 C42 C52 C53 176.6(4)
C41 C42 C52 C53 49.0(6)
C43 C42 C52 C50 -5.3(5)
C41 C42 C52 C50 -132.9(4)
C50 C52 C53 O53 1.3(6)
C42 C52 C53 O53 179.3(4)
C50 C52 C53 C54 -178.8(4)
C42 C52 C53 C54 -0.8(8)
C56 O53 C53 C52 177.9(4)
C56 O53 C53 C54 -2.0(4)
C52 C53 C54 C55 -176.7(5)
O53 C53 C54 C55 3.1(5)
C53 C54 C55 C56 -2.9(5)
C53 C54 C55 C57 173.6(4)
C53 O53 C56 O56 178.8(4)
C53 O53 C56 C55 0.2(4)
C54 C55 C56 O56 -176.7(4)
C57 C55 C56 O56 6.5(7)
C54 C55 C56 O53 1.7(5)
C57 C55 C56 O53 -175.2(4)
C53 C52 C50 C47 -174.1(4)
C42 C52 C50 C47 7.7(5)
C53 C52 C50 C51 70.4(5)
C42 C52 C50 C51 -107.8(4)
C52 C50 C47 C43 -7.1(5)
C51 C50 C47 C43 111.1(4)
C52 C50 C47 C46 59.8(6)
C51 C50 C47 C46 178.0(4)
C46 C47 C43 C48 107.0(5)
C50 C47 C43 C48 -135.8(5)
C50 C47 C43 C46 117.2(4)
C46 C47 C43 C42 -113.1(4)
C50 C47 C43 C42 4.1(5)
C52 C42 C43 C47 0.7(5)
C41 C42 C43 C47 129.3(4)
C52 C42 C43 C48 143.5(4)
C41 C42 C43 C48 -87.8(5)
C52 C42 C43 C46 -64.5(5)
C41 C42 C43 C46 64.2(5)
C39 O39 C45 O45 146.9(3)
C39 O39 C45 C46 -84.4(4)
C39 O39 C45 C44 31.7(4)
O45 C45 C44 O44 40.7(5)
O39 C45 C44 O44 157.9(4)
C46 C45 C44 O44 -84.1(5)
O45 C45 C44 C38 -138.4(4)
O39 C45 C44 C38 -21.2(4)
C46 C45 C44 C38 96.8(4)
O44 C44 C38 C37 -60.1(6)
C45 C44 C38 C37 119.0(4)
O44 C44 C38 C39 -175.2(4)
C45 C44 C38 C39 3.9(4)
O39 C39 C38 C44 14.9(4)
C41 C39 C38 C44 -107.1(4)
C49 C39 C38 C44 130.1(3)
O39 C39 C38 C37 -109.4(3)
C41 C39 C38 C37 128.6(3)
C49 C39 C38 C37 5.8(4)
C49 O37 C37 C36 -74.5(4)
C49 O37 C37 C38 50.0(4)
C44 C38 C37 O37 -147.1(3)
C39 C38 C37 O37 -32.4(4)
C44 C38 C37 C36 -29.0(5)
C39 C38 C37 C36 85.8(4)
O33 C33 C32 C31 169.0(4)
O40 C33 C32 C31 -8.6(5)
C34 O31 C31 C32 105.4(4)
C34 O31 C31 C40 -8.2(5)
C33 C32 C31 O31 -99.9(4)
C33 C32 C31 C40 15.1(4)
O40 C40 C31 O31 102.7(4)
C35 C40 C31 O31 -15.5(4)
C49 C40 C31 O31 -139.5(3)
O40 C40 C31 C32 -16.6(4)
C35 C40 C31 C32 -134.8(3)
C49 C40 C31 C32 101.2(4)
C31 O31 C34 C60 -93.7(4)
C31 O31 C34 C59 149.5(4)
C31 O31 C34 C35 27.8(4)
O40 C40 C35 C36 158.1(3)
C31 C40 C35 C36 -88.1(4)
C49 C40 C35 C36 33.9(4)
O40 C40 C35 C34 -82.9(4)
C31 C40 C35 C34 30.8(4)
C49 C40 C35 C34 152.9(3)
O31 C34 C35 C36 82.4(4)
C60 C34 C35 C36 -158.2(4)
C59 C34 C35 C36 -33.0(5)
O31 C34 C35 C40 -35.8(4)
C60 C34 C35 C40 83.7(4)
C59 C34 C35 C40 -151.1(4)
O37 C37 C36 C35 54.6(4)
C38 C37 C36 C35 -59.8(5)
C40 C35 C36 C37 -34.1(5)
C34 C35 C36 C37 -147.0(4)
C43 C47 C46 C45 114.9(5)
C50 C47 C46 C45 19.6(7)
C50 C47 C46 C43 -95.3(5)
O45 C45 C46 C47 74.0(6)
O39 C45 C46 C47 -52.7(5)
C44 C45 C46 C47 -165.2(4)
O45 C45 C46 C43 148.9(4)
O39 C45 C46 C43 22.3(6)
C44 C45 C46 C43 -90.3(5)
C48 C43 C46 C47 -113.0(4)
C42 C43 C46 C47 95.7(4)
C47 C43 C46 C45 -112.8(5)
C48 C43 C46 C45 134.2(5)
C42 C43 C46 C45 -17.0(6)
